data_2008124
loop_
_publ_author_name
'Arici, Cengiz'
'\"Ulk\"u, Din\,cer'
'Tahir, M. Nawaz'
'\"Unalero\=glu, Canan'

_publ_section_title
;
 Samarium 3,5-dinitrobenzoate dihydrate
;
_journal_issue 2
_journal_name_full 'Acta Crystallographica Section C'
_journal_page_first 198
_journal_page_last 200
_journal_paper_doi 10.1107/S0108270198012323
_journal_volume 55
_journal_year 1999
_chemical_formula_iupac 'Sm2 (C7 H3 N2 O6)6 (H2 O)4] ,  2H2 O'
_chemical_formula_moiety 'C42 H26 N12 O40 Sm2 . 2H2 O'
_chemical_formula_sum 'C42 H28 N12 O41 Sm2'
_chemical_formula_weight 1675.5
_space_group_IT_number 2
_symmetry_cell_setting triclinic
_symmetry_space_group_name_Hall '-P 1'
_symmetry_space_group_name_H-M 'P -1'
_atom_type_scat_source IntTabIV
_cell_angle_alpha 106.896(2)
_cell_angle_beta 90.436(3)
_cell_angle_gamma 93.930(2)
_cell_formula_units_Z 1
_cell_length_a 9.2836(12)
_cell_length_b 11.4842(13)
_cell_length_c 13.7777(12)
_cell_measurement_reflns_used 25
_cell_measurement_temperature 295
_cell_measurement_theta_max 20.81
_cell_measurement_theta_min 11.46
_cell_volume 1401.6(3)
_computing_data_collection 'CAD4-Express (Enraf-Nonius, 1993)'
_computing_data_reduction 'MolEN (Fair, 1990)'
_computing_molecular_graphics 'MolEN version of ORTEP (Fair, 1990)'
_computing_publication_material 'MolEN (Fair, 1990)'
_computing_structure_refinement 'LSFM (Fair, 1990)'
_computing_structure_solution 'Simpel-MolEN (Fair, 1990)'
_diffrn_measurement_device 'Enraf-Nonius CAD-4'
_diffrn_measurement_method '\w/2\q scans'
_diffrn_radiation_type MoK\a
_diffrn_radiation_wavelength 0.71073
_diffrn_reflns_av_R_equivalents 0.017
_diffrn_reflns_limit_h_max 0
_diffrn_reflns_limit_h_min -11
_diffrn_reflns_limit_k_max 14
_diffrn_reflns_limit_k_min -14
_diffrn_reflns_limit_l_max 17
_diffrn_reflns_limit_l_min -17
_diffrn_reflns_number 5655
_diffrn_reflns_theta_max 26.24
_diffrn_standards_decay_% negligible
_diffrn_standards_interval_time 120
_diffrn_standards_number 3
_exptl_absorpt_coefficient_mu 2.205
_exptl_absorpt_correction_T_max 0.801
_exptl_absorpt_correction_T_min 0.725
_exptl_absorpt_correction_type 'empirical via \y scans (Fair, 1990)'
_exptl_crystal_colour colourless
_exptl_crystal_density_diffrn 1.985
_exptl_crystal_density_meas ?
_exptl_crystal_description needle
_exptl_crystal_size_max 0.40
_exptl_crystal_size_mid 0.12
_exptl_crystal_size_min 0.10
_refine_diff_density_max '1.374 (0.99 \%A from Sm)'
_refine_diff_density_min -0.285
_refine_ls_extinction_method none
_refine_ls_goodness_of_fit_obs 1.12
_refine_ls_hydrogen_treatment constr
_refine_ls_number_parameters 442
_refine_ls_number_reflns 4423
_refine_ls_R_factor_obs 0.035
_refine_ls_shift/esd_max 0.00022
_refine_ls_structure_factor_coef F
_refine_ls_weighting_details 'w = [1/\s^2^(F)]'
_refine_ls_weighting_scheme calc
_refine_ls_wR_factor_obs 0.038
_reflns_number_observed 4423
_reflns_number_total 5290
_reflns_observed_criterion I>2\s(I)
_cod_data_source_file bm1246.cif
_cod_data_source_block sm2new
_cod_depositor_comments
;
The following automatic conversions were performed:

'_exptl_crystal_density_meas' value 'not measured' was changed to '?'
- the value is perceived as not measured.

Automatic conversion script
Id: cif_fix_values 3008 2015-01-20 13:52:24Z robertas 

The following automatic conversions were performed:

'_refine_ls_weighting_scheme' value 'w = [1/\s^2^(F)]' was changed to
'calc'. New tag '_refine_ls_weighting_details' was created. The value
of the new tag was set to 'w = [1/\s^2^(F)]'.

Automatic conversion script
Id: cif_fix_values 3143 2015-03-26 13:38:13Z robertas 
;
_cod_original_formula_sum 'C42 H26 N12 O40 Sm2 , H2 O'
_cod_database_code 2008124

loop_
_symmetry_equiv_pos_as_xyz
x,y,z
-x,-y,-z

loop_
_atom_site_aniso_label
_atom_site_aniso_U_11
_atom_site_aniso_U_22
_atom_site_aniso_U_33
_atom_site_aniso_U_12
_atom_site_aniso_U_13
_atom_site_aniso_U_23
_atom_site_aniso_type_symbol
Sm 0.01384(9) 0.02113(9) 0.02290(10) 0.00246(8) 0.00091(8) -0.00076(8) Sm
O1 0.022(2) 0.026(2) 0.050(2) 0.0060(10) 0.005(2) 0.000(2) O
O2 0.028(2) 0.025(2) 0.037(2) 0.0010(10) 0.001(2) 0.0030(10) O
O3 0.022(2) 0.031(2) 0.038(2) 0.0080(10) 0.002(2) -0.006(2) O
O4 0.022(2) 0.036(2) 0.032(2) 0.002(2) -0.002(2) -0.006(2) O
O5 0.019(2) 0.036(2) 0.024(2) 0.0030(10) 0.0030(10) 0.0010(10) O
O6 0.023(2) 0.040(2) 0.026(2) 0.0020(10) -0.0010(10) 0.0040(10) O
O7 0.024(2) 0.035(2) 0.046(2) 0.0040(10) 0.007(2) 0.0130(10) O
O8 0.021(2) 0.033(2) 0.044(2) 0.0010(10) -0.005(2) 0.0080(10) O
O9 0.037(2) 0.037(2) 0.078(3) -0.005(2) -0.002(2) 0.005(2) O
O10 0.066(3) 0.023(2) 0.072(3) 0.004(2) 0.000(2) 0.009(2) O
O11 0.045(2) 0.051(2) 0.114(4) 0.024(2) 0.014(3) 0.021(2) O
O12 0.027(2) 0.054(2) 0.087(3) 0.006(2) -0.004(2) 0.024(2) O
O13 0.038(2) 0.058(3) 0.066(3) -0.014(2) 0.007(2) -0.011(2) O
O14 0.064(3) 0.041(2) 0.044(2) -0.012(2) 0.005(2) -0.015(2) O
O15 0.050(3) 0.069(3) 0.118(4) 0.020(2) 0.030(3) -0.030(3) O
O16 0.028(2) 0.063(3) 0.066(3) 0.007(2) 0.008(2) -0.001(2) O
O17 0.046(2) 0.112(3) 0.055(3) 0.042(2) 0.010(2) 0.019(2) O
O18 0.075(3) 0.111(3) 0.041(2) 0.043(3) 0.026(2) 0.017(2) O
O19 0.075(3) 0.082(3) 0.029(2) 0.016(3) -0.012(2) 0.007(2) O
O20 0.042(2) 0.076(3) 0.050(2) 0.019(2) -0.008(2) 0.005(2) O
O21 0.085(4) 0.224(6) 0.057(3) 0.051(4) 0.012(3) 0.065(3) O
N1 0.046(3) 0.026(2) 0.038(2) -0.001(2) 0.001(2) 0.003(2) N
N2 0.038(2) 0.043(2) 0.052(3) 0.018(2) 0.011(2) 0.020(2) N
N3 0.042(3) 0.032(2) 0.037(2) -0.006(2) 0.000(2) 0.000(2) N
N4 0.038(2) 0.045(2) 0.051(3) 0.015(2) 0.015(2) 0.000(2) N
N5 0.048(3) 0.049(3) 0.039(2) 0.017(2) 0.013(2) 0.008(2) N
N6 0.047(3) 0.041(2) 0.034(2) -0.002(2) -0.011(2) 0.009(2) N
C1 0.029(3) 0.022(2) 0.031(2) 0.007(2) 0.005(2) 0.006(2) C
C2 0.028(2) 0.029(2) 0.030(2) 0.006(2) 0.006(2) 0.005(2) C
C3 0.042(3) 0.023(2) 0.029(2) 0.005(2) 0.008(2) 0.009(2) C
C4 0.043(3) 0.026(2) 0.029(2) 0.009(2) 0.012(2) 0.004(2) C
C5 0.030(3) 0.034(2) 0.031(2) 0.011(2) 0.008(2) 0.015(2) C
C6 0.026(2) 0.023(2) 0.030(2) 0.003(2) 0.002(2) 0.007(2) C
C7 0.024(2) 0.027(2) 0.019(2) 0.001(2) -0.001(2) 0.000(2) C
C8 0.024(2) 0.022(2) 0.027(2) 0.005(2) 0.001(2) 0.004(2) C
C9 0.031(3) 0.027(2) 0.027(2) 0.004(2) 0.003(2) 0.002(2) C
C10 0.037(3) 0.027(2) 0.025(2) -0.001(2) 0.001(2) 0.002(2) C
C11 0.040(3) 0.028(2) 0.034(3) 0.007(2) 0.009(2) -0.002(2) C
C12 0.027(3) 0.035(2) 0.037(3) 0.011(2) 0.008(2) 0.008(2) C
C13 0.025(2) 0.031(2) 0.027(2) 0.004(2) 0.004(2) 0.004(2) C
C14 0.023(2) 0.022(2) 0.024(2) 0.005(2) 0.006(2) -0.001(2) C
C15 0.025(2) 0.027(2) 0.025(2) 0.000(2) 0.004(2) 0.000(2) C
C16 0.022(2) 0.036(2) 0.031(2) 0.001(2) 0.003(2) 0.007(2) C
C17 0.029(3) 0.028(2) 0.029(2) -0.002(2) -0.003(2) 0.007(2) C
C18 0.049(3) 0.031(2) 0.022(2) -0.001(2) 0.003(2) 0.004(2) C
C19 0.034(3) 0.036(2) 0.030(3) 0.011(2) 0.009(2) 0.005(2) C
C20 0.031(3) 0.032(2) 0.033(3) 0.003(2) 0.000(2) 0.004(2) C
C21 0.024(2) 0.029(2) 0.022(2) 0.004(2) 0.001(2) 0.006(2) C

loop_
_atom_site_label
_atom_site_fract_x
_atom_site_fract_y
_atom_site_fract_z
_atom_site_U_iso_or_equiv
_atom_site_thermal_displace_type
_atom_site_calc_flag
_atom_site_calc_attached_atom
_atom_site_type_symbol
Sm 0.22847(3) 0.01404(2) 0.49070(2) 0.02070(10) Ueq . . Sm
O1 0.1785(4) 0.2296(3) 0.5354(3) 0.0348(12) Ueq . . O
O2 -0.0442(4) 0.1462(3) 0.5335(3) 0.0313(12) Ueq . . O
O3 0.3366(4) -0.1361(3) 0.3564(3) 0.0334(12) Ueq . . O
O4 0.5653(4) -0.1100(3) 0.4100(3) 0.0334(12) Ueq . . O
O5 0.1452(3) 0.0454(3) 0.6632(2) 0.0279(12) Ueq . . O
O6 -0.0924(4) -0.0100(3) 0.6556(3) 0.0309(12) Ueq . . O
O7 0.3798(4) 0.1300(3) 0.3894(3) 0.0346(12) Ueq . . O
O8 0.3252(4) -0.1355(3) 0.5686(3) 0.0334(12) Ueq . . O
O9 0.2783(4) 0.6627(4) 0.6846(4) 0.0536(14) Ueq . . O
O10 0.1085(5) 0.7852(3) 0.7110(4) 0.0547(16) Ueq . . O
O11 -0.3870(5) 0.6232(4) 0.6413(4) 0.0696(16) Ueq . . O
O12 -0.4373(4) 0.4298(4) 0.5746(4) 0.0552(14) Ueq . . O
O13 0.1817(5) -0.5499(4) 0.1418(4) 0.0610(16) Ueq . . O
O14 0.3298(5) -0.6452(4) 0.0308(3) 0.0562(14) Ueq . . O
O15 0.8371(5) -0.5242(5) 0.0776(5) 0.0903(19) Ueq . . O
O16 0.9115(4) -0.3572(4) 0.1891(4) 0.0563(16) Ueq . . O
O17 -0.3554(5) 0.2198(5) 0.9459(4) 0.0704(16) Ueq . . O
O18 -0.2753(5) 0.2283(5) 1.0946(3) 0.0749(16) Ueq . . O
O19 0.2252(5) 0.1666(4) 1.1424(3) 0.0635(16) Ueq . . O
O20 0.3446(5) 0.0704(4) 1.0150(3) 0.0582(14) Ueq . . O
O21 0.5226(6) 0.0667(7) 0.2093(4) 0.115(3) Ueq . . O
N1 0.1506(5) 0.6825(4) 0.6850(4) 0.0382(14) Ueq . . N
N2 -0.3517(5) 0.5177(4) 0.6089(4) 0.0423(14) Ueq . . N
N3 0.3010(5) -0.5607(4) 0.1047(4) 0.0396(14) Ueq . . N
N4 0.8174(5) -0.4324(4) 0.1444(4) 0.0470(14) Ueq . . N
N5 -0.2620(5) 0.2074(4) 1.0026(4) 0.0457(16) Ueq . . N
N6 0.2388(5) 0.1210(4) 1.0515(3) 0.0414(14) Ueq . . N
C1 -0.0081(5) 0.3635(4) 0.5829(4) 0.0274(14) Ueq . . C
C2 0.0917(6) 0.4622(4) 0.6178(4) 0.0296(12) Ueq . . C
C3 0.0437(6) 0.5780(4) 0.6510(4) 0.0309(14) Ueq . . C
C4 -0.1009(6) 0.5999(5) 0.6498(4) 0.0332(14) Ueq . . C
C5 -0.1962(6) 0.4984(4) 0.6130(4) 0.0300(14) Ueq . . C
C6 -0.1543(5) 0.3812(4) 0.5810(4) 0.0264(12) Ueq . . C
C7 0.0443(5) 0.2370(4) 0.5477(3) 0.0248(12) Ueq . . C
C8 0.4969(5) -0.2783(4) 0.2678(4) 0.0248(12) Ueq . . C
C9 0.3852(6) -0.3611(4) 0.2207(4) 0.0295(14) Ueq . . C
C10 0.4182(6) -0.4699(4) 0.1514(4) 0.0310(14) Ueq . . C
C11 0.5587(6) -0.4967(5) 0.1256(4) 0.0361(16) Ueq . . C
C12 0.6653(6) -0.4090(5) 0.1720(4) 0.0331(16) Ueq . . C
C13 0.6400(5) -0.3010(4) 0.2436(4) 0.0285(12) Ueq . . C
C14 0.4640(5) -0.1657(4) 0.3509(4) 0.0244(12) Ueq . . C
C15 0.0163(5) 0.0800(4) 0.8154(4) 0.0274(12) Ueq . . C
C16 0.1341(6) 0.0828(5) 0.8786(4) 0.0303(12) Ueq . . C
C17 0.1176(6) 0.1259(4) 0.9830(4) 0.0292(14) Ueq . . C
C18 -0.0097(6) 0.1691(5) 1.0259(4) 0.0350(14) Ueq . . C
C19 -0.1221(6) 0.1663(5) 0.9611(4) 0.0339(16) Ueq . . C
C20 -0.1136(6) 0.1214(5) 0.8563(4) 0.0331(16) Ueq . . C
C21 0.0237(5) 0.0341(4) 0.7019(4) 0.0252(12) Ueq . . C
H2 0.192 0.451 0.619 0.0291 Uiso . . H
H4 -0.133 0.680 0.673 0.0329 Uiso . . H
H6 -0.224 0.314 0.558 0.0266 Uiso . . H
H9 0.288 -0.344 0.235 0.0291 Uiso . . H
H11 0.580 -0.572 0.078 0.0367 Uiso . . H
H13 0.717 -0.244 0.275 0.0291 Uiso . . H
H16 0.224 0.056 0.851 0.0304 Uiso . . H
H18 -0.018 0.199 1.097 0.0355 Uiso . . H
H20 -0.195 0.119 0.813 0.0329 Uiso . . H
H71 0.368 0.206 0.402 0.0456 Uiso . . H
H72 0.417 0.109 0.329 0.0456 Uiso . . H
H81 0.269 -0.214 0.560 0.0443 Uiso . . H
H82 0.419 -0.147 0.570 0.0443 Uiso . . H
H211 0.491 -0.010 0.196 0.1444 Uiso . . H
H212 0.504 0.096 0.162 0.1444 Uiso . . H

loop_
_geom_angle_atom_site_label_1
_geom_angle_atom_site_label_2
_geom_angle_atom_site_label_3
_geom_angle_site_symmetry_1
_geom_angle_site_symmetry_3
_geom_angle
_geom_angle_publ_flag
O1 Sm O2 . 2_556 122.90(10) no
O1 Sm O3 . . 139.20(10) no
O1 Sm O4 . 2_656 77.90(10) no
O1 Sm O5 . . 79.40(10) no
O1 Sm O6 . 2_556 81.00(10) no
O1 Sm O7 . . 68.00(10) no
O1 Sm O8 . . 140.80(10) no
O2 Sm O3 2_556 . 81.80(10) no
O2 Sm O4 2_556 2_656 144.10(10) no
O2 Sm O5 2_556 . 78.60(10) no
O2 Sm O6 2_556 2_556 72.90(10) no
O2 Sm O7 2_556 . 140.60(10) no
O2 Sm O8 2_556 . 74.20(10) no
O3 Sm O4 . 2_656 100.80(10) no
O3 Sm O5 . . 140.80(10) no
O3 Sm O6 . 2_556 76.20(10) no
O3 Sm O7 . . 72.90(10) no
O3 Sm O8 . . 73.30(10) no
O4 Sm O5 2_656 . 77.40(10) no
O4 Sm O6 2_656 2_556 142.70(10) no
O4 Sm O7 2_656 . 71.70(10) no
O4 Sm O8 2_656 . 72.40(10) no
O5 Sm O6 . 2_556 128.10(10) no
O5 Sm O7 . . 138.80(10) no
O5 Sm O8 . . 68.80(10) no
O6 Sm O7 2_556 . 72.00(10) no
O6 Sm O8 2_556 . 137.70(10) no
O7 Sm O8 . . 124.00(10) no
Sm O1 C7 . . 108.4(3) no
Sm O2 C7 2_556 . 175.0(3) no
Sm O3 C14 . . 128.4(3) no
Sm O4 C14 2_656 . 174.5(3) no
Sm O5 C21 . . 134.7(3) no
Sm O6 C21 2_556 . 141.4(3) no
Sm O7 H71 . . 116.6 no
Sm O7 H72 . . 133.6 no
H71 O7 H72 . . 105.1 no
Sm O8 H81 . . 118.5 no
Sm O8 H82 . . 122.1 no
H81 O8 H82 . . 109.3 no
H211 O21 H212 . . 112.4 no
O9 N1 O10 . . 123.0(4) no
O9 N1 C3 . . 118.3(4) no
O10 N1 C3 . . 118.8(5) no
O11 N2 O12 . . 123.7(5) no
O11 N2 C5 . . 117.4(4) no
O12 N2 C5 . . 118.9(4) no
O13 N3 O14 . . 124.0(4) no
O13 N3 C10 . . 118.7(4) no
O14 N3 C10 . . 117.3(5) no
O15 N4 O16 . . 125.1(5) no
O15 N4 C12 . . 117.2(4) no
O16 N4 C12 . . 117.7(4) no
O17 N5 O18 . . 123.8(5) no
O17 N5 C19 . . 119.2(5) no
O18 N5 C19 . . 117.0(5) no
O19 N6 O20 . . 123.7(5) no
O19 N6 C17 . . 117.6(5) no
O20 N6 C17 . . 118.7(4) no
C2 C1 C6 . . 120.1(4) no
C2 C1 C7 . . 119.0(4) no
C6 C1 C7 . . 120.9(4) no
C1 C2 C3 . . 119.1(5) no
C1 C2 H2 . . 120.5 no
C3 C2 H2 . . 120.4 no
N1 C3 C2 . . 118.7(5) no
N1 C3 C4 . . 118.5(4) no
C2 C3 C4 . . 122.8(4) no
C3 C4 C5 . . 116.0(5) no
C3 C4 H4 . . 122.0 no
C5 C4 H4 . . 122.0 no
N2 C5 C4 . . 117.9(4) no
N2 C5 C6 . . 118.7(4) no
C4 C5 C6 . . 123.5(5) no
C1 C6 C5 . . 118.6(4) no
C1 C6 H6 . . 120.7 no
C5 C6 H6 . . 120.7 no
O1 C7 O2 . . 123.5(4) no
O1 C7 C1 . . 116.9(4) no
O2 C7 C1 . . 119.6(4) no
C9 C8 C13 . . 120.7(4) no
C9 C8 C14 . . 119.3(4) no
C13 C8 C14 . . 119.9(4) no
C8 C9 C10 . . 118.6(5) no
C8 C9 H9 . . 120.7 no
C10 C9 H9 . . 120.7 no
N3 C10 C9 . . 119.0(5) no
N3 C10 C11 . . 118.4(4) no
C9 C10 C11 . . 122.6(4) no
C10 C11 C12 . . 116.3(4) no
C10 C11 H11 . . 121.8 no
C12 C11 H11 . . 121.8 no
N4 C12 C11 . . 118.1(4) no
N4 C12 C13 . . 118.0(4) no
C11 C12 C13 . . 123.9(5) no
C8 C13 C12 . . 117.8(4) no
C8 C13 H13 . . 121.1 no
C12 C13 H13 . . 121.1 no
O3 C14 O4 . . 124.8(4) no
O3 C14 C8 . . 117.4(4) no
O4 C14 C8 . . 117.8(4) no
C16 C15 C20 . . 120.1(4) no
C16 C15 C21 . . 122.0(4) no
C20 C15 C21 . . 117.8(4) no
C15 C16 C17 . . 118.3(5) no
C15 C16 H16 . . 120.8 no
C17 C16 H16 . . 120.9 no
N6 C17 C16 . . 118.9(4) no
N6 C17 C18 . . 118.2(4) no
C16 C17 C18 . . 122.8(5) no
C17 C18 C19 . . 117.0(5) no
C17 C18 H18 . . 121.5 no
C19 C18 H18 . . 121.6 no
N5 C19 C18 . . 119.4(5) no
N5 C19 C20 . . 117.7(5) no
C18 C19 C20 . . 122.9(5) no
C15 C20 C19 . . 118.8(5) no
C15 C20 H20 . . 120.6 no
C19 C20 H20 . . 120.6 no
O5 C21 O6 . . 126.9(4) no
O5 C21 C15 . . 117.3(4) no
O6 C21 C15 . . 115.7(4) no

loop_
_geom_bond_atom_site_label_1
_geom_bond_atom_site_label_2
_geom_bond_site_symmetry_1
_geom_bond_site_symmetry_2
_geom_bond_distance
_geom_bond_publ_flag
Sm Sm . 2_556 4.2476(7) yes
Sm Sm . 2_656 5.0831(8) yes
Sm O1 . . 2.449(3) yes
Sm O2 . 2_556 2.372(4) yes
Sm O3 . . 2.412(3) yes
Sm O4 . 2_656 2.355(4) yes
Sm O5 . . 2.438(3) yes
Sm O6 . 2_556 2.358(4) yes
Sm O7 . . 2.559(4) yes
Sm O8 . . 2.485(4) yes
O1 C7 . . 1.263(6) no
O2 C7 . . 1.250(6) no
O3 C14 . . 1.250(6) no
O4 C14 . . 1.249(5) no
O5 C21 . . 1.265(6) no
O6 C21 . . 1.246(6) no
O7 H71 . . 0.854 no
O7 H72 . . 0.877 no
O8 H81 . . 0.986 no
O8 H82 . . 0.891 no
O9 N1 . . 1.222(6) no
O10 N1 . . 1.221(6) no
O11 N2 . . 1.231(6) no
O12 N2 . . 1.217(6) no
O13 N3 . . 1.222(6) no
O14 N3 . . 1.231(6) no
O15 N4 . . 1.207(7) no
O16 N4 . . 1.212(6) no
O17 N5 . . 1.205(7) no
O18 N5 . . 1.229(7) no
O19 N6 . . 1.221(6) no
O20 N6 . . 1.213(6) no
O21 H211 . . 0.879 no
O21 H212 . . 0.838 no
N1 C3 . . 1.466(6) no
N2 C5 . . 1.478(7) no
N3 C10 . . 1.460(6) no
N4 C12 . . 1.487(7) no
N5 C19 . . 1.475(7) no
N6 C17 . . 1.478(7) no
C1 C2 . . 1.381(6) no
C1 C6 . . 1.387(7) no
C1 C7 . . 1.507(7) no
C2 C3 . . 1.380(7) no
C2 H2 . . 0.95 no
C3 C4 . . 1.383(8) no
C4 C5 . . 1.381(7) no
C4 H4 . . 0.95 no
C5 C6 . . 1.373(7) no
C6 H6 . . 0.95 no
C8 C9 . . 1.377(6) no
C8 C13 . . 1.396(7) no
C8 C14 . . 1.509(6) no
C9 C10 . . 1.390(6) no
C9 H9 . . 0.95 no
C10 C11 . . 1.385(8) no
C11 C12 . . 1.371(7) no
C11 H11 . . 0.95 no
C12 C13 . . 1.377(6) no
C13 H13 . . 0.95 no
C15 C16 . . 1.386(7) no
C15 C20 . . 1.390(7) no
C15 C21 . . 1.502(7) no
C16 C17 . . 1.391(7) no
C16 H16 . . 0.95 no
C17 C18 . . 1.383(8) no
C18 C19 . . 1.362(8) no
C18 H18 . . 0.95 no
C19 C20 . . 1.389(7) no
C20 H20 . . 0.95 no

loop_
_geom_torsion_atom_site_label_1
_geom_torsion_atom_site_label_2
_geom_torsion_atom_site_label_3
_geom_torsion_atom_site_label_4
_geom_torsion
_geom_torsion_publ_flag
O3 Sm O1 C7 122.8(3) no
O5 Sm O1 C7 -65.3(3) no
O7 Sm O1 C7 140.5(3) no
O8 Sm O1 C7 -102.3(3) no
O1 Sm O3 C14 93.7(4) no
O5 Sm O3 C14 -73.7(4) no
O7 Sm O3 C14 76.5(4) no
O8 Sm O3 C14 -58.1(4) no
O1 Sm O5 C21 91.0(5) no
O3 Sm O5 C21 -97.4(5) no
O7 Sm O5 C21 128.7(4) no
O8 Sm O5 C21 -113.4(5) no
O1 Sm O7 H72 -151.0 no
O3 Sm O7 H71 168.4 no
O3 Sm O7 H72 17.0 no
O5 Sm O7 H71 -40.1 no
O5 Sm O7 H72 168.5 no
O8 Sm O7 H71 -136.3 no
O8 Sm O7 H72 72.3 no
O1 Sm O8 H81 129.7 no
O1 Sm O8 H82 -88.6 no
O3 Sm O8 H81 -79.2 no
O3 Sm O8 H82 62.5 no
O5 Sm O8 H81 90.3 no
O5 Sm O8 H82 -128.0 no
O7 Sm O8 H81 -134.3 no
O7 Sm O8 H82 7.4 no
Sm O1 C7 O2 -3.2(6) no
Sm O1 C7 C1 175.8(3) no
Sm O3 C14 O4 -10.0(7) no
Sm O3 C14 C8 169.0(3) no
Sm O5 C21 O6 7.1(8) no
Sm O5 C21 C15 -171.8(3) no
O9 N1 C3 C4 -179.0(5) no
O10 N1 C3 C2 177.5(5) no
O11 N2 C5 C6 177.5(5) no
O12 N2 C5 C4 178.4(5) no
O13 N3 C10 C9 -14.2(7) no
O13 N3 C10 C11 164.9(5) no
O14 N3 C10 C9 167.0(5) no
O14 N3 C10 C11 -14.0(7) no
O15 N4 C12 C11 4.8(8) no
O15 N4 C12 C13 -176.0(5) no
O16 N4 C12 C11 -176.6(5) no
O17 N5 C19 C18 170.6(6) no
O17 N5 C19 C20 -12.1(8) no
O18 N5 C19 C18 -8.7(8) no
O18 N5 C19 C20 168.7(5) no
O19 N6 C17 C16 175.3(5) no
O19 N6 C17 C18 -7.1(8) no
O20 N6 C17 C16 -6.1(8) no
O20 N6 C17 C18 171.6(5) no
C6 C1 C2 H2 -179.6 no
C7 C1 C2 C3 -179.4(4) no
C2 C1 C6 H6 -179.5 no
C7 C1 C6 C5 -179.4(4) no
C2 C1 C7 O1 -12.0(7) no
C2 C1 C7 O2 167.1(5) no
C6 C1 C7 O1 168.2(5) no
C6 C1 C7 O2 -12.7(7) no
C1 C2 C3 N1 -178.2(4) no
H2 C2 C3 C4 179.2 no
N1 C3 C4 C5 177.4(4) no
C2 C3 C4 H4 180.0 no
C3 C4 C5 N2 -179.1(4) no
H4 C4 C5 C6 -178.7 no
N2 C5 C6 C1 178.6(4) no
C4 C5 C6 H6 178.6 no
C13 C8 C9 H9 -177.6 no
C14 C8 C9 C10 -173.8(4) no
C14 C8 C9 H9 6.2 no
C9 C8 C13 H13 179.4 no
C14 C8 C13 C12 175.7(5) no
C14 C8 C13 H13 -4.4 no
C9 C8 C14 O3 -17.8(7) no
C9 C8 C14 O4 161.2(5) no
C13 C8 C14 O3 165.9(5) no
C13 C8 C14 O4 -15.1(7) no
C8 C9 C10 N3 177.1(5) no
H9 C9 C10 C11 178.1 no
N3 C10 C11 C12 -179.5(5) no
C9 C10 C11 H11 179.6 no
C10 C11 C12 N4 -178.3(5) no
H11 C11 C12 C13 -177.5 no
N4 C12 C13 C8 178.8(5) no
C11 C12 C13 H13 178.0 no
C20 C15 C16 H16 -179.1 no
C21 C15 C16 C17 -179.4(5) no
C16 C15 C20 H20 -179.4 no
C21 C15 C20 C19 -178.9(5) no
C16 C15 C21 O5 -28.8(7) no
C16 C15 C21 O6 152.2(5) no
C20 C15 C21 O5 150.7(5) no
C20 C15 C21 O6 -28.3(7) no
C15 C16 C17 N6 175.6(5) no
H16 C16 C17 C18 178.2 no
N6 C17 C18 C19 -176.5(5) no
C16 C17 C18 H18 -179.0 no
C17 C18 C19 N5 178.0(5) no
H18 C18 C19 C20 -179.2 no
N5 C19 C20 C15 -178.8(5) no
C18 C19 C20 H20 178.5 no
